data_7717246
loop_
_publ_author_name
'Dwivedi, Khilesh C.'
'Sabharwal, Gazal'
'Kote, Basvaraj S.'
'Balakrishna, Maravanji S.'

_publ_section_title
;
 Ni<sup>II</sup>, Pd<sup>II</sup> and Pt<sup>II</sup> pincer complexes of
 2-(diphenylphosphanyl)-<i>N</i>-(2-(diphenyl-phosphanyl)benzyl)benzamide:
 synthesis, reactivity and catalytic studies.
;
_journal_issue 45
_journal_name_full 'Dalton transactions (Cambridge, England : 2003)'
_journal_page_first 18321
_journal_page_last 18329
_journal_paper_doi 10.1039/d4dt02611j
_journal_volume 53
_journal_year 2024
_chemical_formula_moiety 'C38 H30 Cl N O P2 Pt'
_chemical_formula_sum 'C38 H30 Cl N O P2 Pt'
_chemical_formula_weight 809.11
_space_group_crystal_system monoclinic
_space_group_IT_number 14
_space_group_name_Hall '-P 2yn'
_space_group_name_H-M_alt 'P 1 21/n 1'
_atom_sites_solution_hydrogens geom
_audit_creation_date 2023-04-19
_audit_creation_method
;
Olex2 1.5
(compiled 2023.03.06 svn.rbb2c1857 for OlexSys, GUI svn.r6748)
;
_audit_update_record
;
2024-06-13 deposited with the CCDC.	2024-10-18 downloaded from the CCDC.
;
_cell_angle_alpha 90
_cell_angle_beta 90.188(4)
_cell_angle_gamma 90
_cell_formula_units_Z 4
_cell_length_a 12.2009(4)
_cell_length_b 15.7343(6)
_cell_length_c 16.8999(6)
_cell_measurement_reflns_used 5119
_cell_measurement_temperature 150.00(10)
_cell_measurement_theta_max 23.1770
_cell_measurement_theta_min 1.7590
_cell_volume 3244.3(2)
_computing_cell_refinement 'CrysAlisPro 1.171.41.93a (Rigaku OD, 2020)'
_computing_data_collection 'CrysAlisPro 1.171.41.93a (Rigaku OD, 2020)'
_computing_data_reduction 'CrysAlisPro 1.171.41.93a (Rigaku OD, 2020)'
_computing_molecular_graphics 'Olex2 1.5 (Dolomanov et al., 2009)'
_computing_publication_material 'Olex2 1.5 (Dolomanov et al., 2009)'
_computing_structure_refinement 'SHELXL 2018/3 (Sheldrick, 2015)'
_computing_structure_solution 'SHELXT 2018/2 (Sheldrick, 2018)'
_diffrn_ambient_temperature 150.15
_diffrn_measured_fraction_theta_full 1.000
_diffrn_measured_fraction_theta_max 1.000
_diffrn_measurement_details
;
List of Runs (angles in degrees, time in seconds):

  # Type    Start    End  Width  t~exp~   \w     \q     \k     \f   Frames
#--------------------------------------------------------------------------
  1  \w   -127.57  18.43   0.50    4.00    --  -22.85 -59.25 122.08  292
  2  \f     73.99 209.99   0.50    4.00  26.41 -22.85 -31.50    --   272
  3  \w   -127.57  18.43   0.50    4.00    --  -22.85 -59.25  20.08  292
  4  \w   -127.57  18.43   0.50    4.00    --  -22.85 -59.25 173.08  292
;
_diffrn_measurement_device 'abstract diffractometer'
_diffrn_measurement_device_type 'Saxi-CrysAlisPro-abstract goniometer imported SAXI images'
_diffrn_measurement_method '\w and \f scans'
_diffrn_radiation_type MoK\a
_diffrn_radiation_wavelength 0.71073
_diffrn_reflns_av_R_equivalents 0.0785
_diffrn_reflns_av_unetI/netI 0.0562
_diffrn_reflns_Laue_measured_fraction_full 1.000
_diffrn_reflns_Laue_measured_fraction_max 1.000
_diffrn_reflns_limit_h_max 14
_diffrn_reflns_limit_h_min -14
_diffrn_reflns_limit_k_max 18
_diffrn_reflns_limit_k_min -18
_diffrn_reflns_limit_l_max 20
_diffrn_reflns_limit_l_min -20
_diffrn_reflns_number 31896
_diffrn_reflns_point_group_measured_fraction_full 1.000
_diffrn_reflns_point_group_measured_fraction_max 1.000
_diffrn_reflns_theta_full 24.999
_diffrn_reflns_theta_max 24.999
_diffrn_reflns_theta_min 1.768
_exptl_absorpt_coefficient_mu 4.538
_exptl_absorpt_correction_T_max 1.00000
_exptl_absorpt_correction_T_min 0.63080
_exptl_absorpt_correction_type psi-scan
_exptl_absorpt_process_details
;
CrysAlisPro 1.171.41.93a (Rigaku Oxford Diffraction, 2020)
Empirical absorption correction using spherical harmonics,
implemented in SCALE3 ABSPACK scaling algorithm.
;
_exptl_crystal_colour white
_exptl_crystal_colour_primary white
_exptl_crystal_density_diffrn 1.657
_exptl_crystal_description block
_exptl_crystal_F_000 1592
_exptl_crystal_size_max 0.104
_exptl_crystal_size_mid 0.065
_exptl_crystal_size_min 0.056
_refine_diff_density_max 2.430
_refine_diff_density_min -1.211
_refine_diff_density_rms 0.152
_refine_ls_extinction_method none
_refine_ls_goodness_of_fit_ref 1.051
_refine_ls_hydrogen_treatment constr
_refine_ls_matrix_type full
_refine_ls_number_parameters 397
_refine_ls_number_reflns 5715
_refine_ls_number_restraints 0
_refine_ls_restrained_S_all 1.051
_refine_ls_R_factor_all 0.0593
_refine_ls_R_factor_gt 0.0417
_refine_ls_shift/su_max 0.001
_refine_ls_shift/su_mean 0.000
_refine_ls_structure_factor_coef Fsqd
_refine_ls_weighting_details 'w=1/[\s^2^(Fo^2^)+(0.0544P)^2^+1.2851P] where P=(Fo^2^+2Fc^2^)/3'
_refine_ls_weighting_scheme calc
_refine_ls_wR_factor_gt 0.0983
_refine_ls_wR_factor_ref 0.1104
_reflns_Friedel_coverage 0.000
_reflns_number_gt 4476
_reflns_number_total 5715
_reflns_threshold_expression 'I > 2\s(I)'
_cod_data_source_file d4dt02611j2.cif
_cod_data_source_block Complex_5
_cod_depositor_comments 'Adding full bibliography for 7717241--7717247.cif.'
_cod_database_code 7717246
_shelx_shelxl_version_number 2018/3
_shelx_space_group_comment
;
The symmetry employed for this shelxl refinement is uniquely defined
by the following loop, which should always be used as a source of
symmetry information in preference to the above space-group names.
They are only intended as comments.
;
_shelx_estimated_absorpt_t_max 0.785
_shelx_estimated_absorpt_t_min 0.650
_olex2_refinement_description
;
1.a Secondary CH2 refined with riding coordinates:
 C20(H20A,H20B)
1.b Aromatic/amide H refined with riding coordinates:
 C9(H9), C25(H25), C4(H4), C6(H6), C5(H5), C13(H13), C15(H15), C34(H34),
 C19(H19), C22(H22), C28(H28), C16(H16), C38(H38), C24(H24), C7(H7), C36(H36),
 C32(H32), C12(H12), C10(H10), C29(H29), C23(H23), C35(H35), C30(H30), C11(H11),
  C37(H37), C17(H17), C31(H31), C18(H18)
;
_olex2_submission_special_instructions 'No special instructions were received'
_oxdiff_exptl_absorpt_empirical_details
;
Empirical correction (ABSPACK) includes:
- Absorption correction using spherical harmonics
- Frame scaling
;

loop_
_space_group_symop_operation_xyz
'x, y, z'
'-x+1/2, y+1/2, -z+1/2'
'-x, -y, -z'
'x-1/2, -y-1/2, z-1/2'

loop_
_atom_site_label
_atom_site_type_symbol
_atom_site_fract_x
_atom_site_fract_y
_atom_site_fract_z
_atom_site_U_iso_or_equiv
_atom_site_adp_type
_atom_site_occupancy
_atom_site_site_symmetry_order
_atom_site_calc_flag
_atom_site_refinement_flags_posn
_atom_site_refinement_flags_adp
_atom_site_refinement_flags_occupancy
_atom_site_disorder_assembly
_atom_site_disorder_group
Pt1 Pt 0.35649(2) 0.23487(2) 0.43592(2) 0.02994(11) Uani 1 1 d . . . . .
P1 P 0.35954(14) 0.30963(11) 0.54565(10) 0.0299(4) Uani 1 1 d . . . . .
Cl1 Cl 0.36494(15) 0.15422(12) 0.31850(10) 0.0437(4) Uani 1 1 d . . . . .
P2 P 0.16911(15) 0.25876(11) 0.40951(11) 0.0315(4) Uani 1 1 d . . . . .
O1 O 0.3458(5) 0.5490(3) 0.5737(3) 0.0551(15) Uani 1 1 d . . . . .
N1 N 0.3078(4) 0.4112(3) 0.5370(3) 0.0338(13) Uani 1 1 d . . . . .
C8 C 0.2867(6) 0.2581(4) 0.6264(4) 0.0316(16) Uani 1 1 d . . . . .
C27 C 0.1408(6) 0.3282(4) 0.3248(4) 0.0399(17) Uani 1 1 d . . . . .
C21 C 0.1106(6) 0.3868(4) 0.5185(4) 0.0361(16) Uani 1 1 d . . . . .
C3 C 0.4829(5) 0.3497(4) 0.5945(4) 0.0334(16) Uani 1 1 d . . . . .
C26 C 0.0861(5) 0.3048(5) 0.4892(4) 0.0365(16) Uani 1 1 d . . . . .
C14 C 0.5175(5) 0.1987(4) 0.4529(4) 0.0329(15) Uani 1 1 d . . . . .
C9 C 0.2299(6) 0.3030(5) 0.6835(4) 0.0405(17) Uani 1 1 d . . . . .
H9 H 0.226843 0.363195 0.680025 0.049 Uiso 1 1 calc R U . . .
C25 C -0.0004(6) 0.2604(5) 0.5231(5) 0.0423(18) Uani 1 1 d . . . . .
H25 H -0.016406 0.204351 0.505654 0.051 Uiso 1 1 calc R U . . .
C20 C 0.2104(6) 0.4346(4) 0.4907(4) 0.0374(17) Uani 1 1 d . . . . .
H20A H 0.223354 0.421971 0.434144 0.045 Uiso 1 1 calc R U . . .
H20B H 0.197194 0.496461 0.495870 0.045 Uiso 1 1 calc R U . . .
C4 C 0.5715(6) 0.3050(5) 0.6247(4) 0.0367(16) Uani 1 1 d . . . . .
H4 H 0.576331 0.245097 0.618840 0.044 Uiso 1 1 calc R U . . .
C33 C 0.0980(5) 0.1594(4) 0.3883(4) 0.0338(16) Uani 1 1 d . . . . .
C6 C 0.6468(6) 0.4390(5) 0.6711(4) 0.0459(19) Uani 1 1 d . . . . .
H6 H 0.703798 0.469094 0.697385 0.055 Uiso 1 1 calc R U . . .
C5 C 0.6535(6) 0.3503(5) 0.6641(4) 0.0425(18) Uani 1 1 d . . . . .
H5 H 0.714208 0.320911 0.686336 0.051 Uiso 1 1 calc R U . . .
C13 C 0.2899(6) 0.1707(5) 0.6309(4) 0.0456(19) Uani 1 1 d . . . . .
H13 H 0.325360 0.138733 0.590773 0.055 Uiso 1 1 calc R U . . .
C1 C 0.3725(6) 0.4745(5) 0.5712(4) 0.0385(17) Uani 1 1 d . . . . .
C15 C 0.6050(6) 0.2549(4) 0.4445(4) 0.0372(17) Uani 1 1 d . . . . .
H15 H 0.590298 0.313448 0.435652 0.045 Uiso 1 1 calc R U . . .
C2 C 0.4754(6) 0.4374(4) 0.6029(4) 0.0373(16) Uani 1 1 d . . . . .
C34 C 0.0072(6) 0.1548(5) 0.3373(4) 0.0413(18) Uani 1 1 d . . . . .
H34 H -0.017984 0.204100 0.310318 0.050 Uiso 1 1 calc R U . . .
C19 C 0.5423(6) 0.1142(5) 0.4669(5) 0.049(2) Uani 1 1 d . . . . .
H19 H 0.484820 0.074246 0.474165 0.059 Uiso 1 1 calc R U . . .
C22 C 0.0448(6) 0.4211(5) 0.5771(4) 0.0474(19) Uani 1 1 d . . . . .
H22 H 0.059514 0.477151 0.595084 0.057 Uiso 1 1 calc R U . . .
C28 C 0.0389(7) 0.3701(5) 0.3172(5) 0.056(2) Uani 1 1 d . . . . .
H28 H -0.016784 0.361624 0.355563 0.067 Uiso 1 1 calc R U . . .
C16 C 0.7119(6) 0.2280(5) 0.4487(4) 0.047(2) Uani 1 1 d . . . . .
H16 H 0.769696 0.268015 0.443141 0.056 Uiso 1 1 calc R U . . .
C38 C 0.1341(6) 0.0856(5) 0.4254(5) 0.0478(19) Uani 1 1 d . . . . .
H38 H 0.196266 0.087970 0.459307 0.057 Uiso 1 1 calc R U . . .
C24 C -0.0643(6) 0.2971(6) 0.5828(4) 0.0475(19) Uani 1 1 d . . . . .
H24 H -0.124112 0.266291 0.604339 0.057 Uiso 1 1 calc R U . . .
C7 C 0.5582(6) 0.4836(5) 0.6403(4) 0.0449(18) Uani 1 1 d . . . . .
H7 H 0.554162 0.543724 0.644615 0.054 Uiso 1 1 calc R U . . .
C36 C -0.0082(7) 0.0054(5) 0.3649(5) 0.053(2) Uani 1 1 d . . . . .
H36 H -0.044969 -0.047213 0.357292 0.063 Uiso 1 1 calc R U . . .
C32 C 0.2205(7) 0.3417(5) 0.2685(4) 0.048(2) Uani 1 1 d . . . . .
H32 H 0.289985 0.315052 0.274073 0.058 Uiso 1 1 calc R U . . .
C12 C 0.2408(7) 0.1294(5) 0.6948(5) 0.055(2) Uani 1 1 d . . . . .
H12 H 0.246602 0.069419 0.699852 0.067 Uiso 1 1 calc R U . . .
C10 C 0.1782(8) 0.2631(6) 0.7447(5) 0.057(2) Uani 1 1 d . . . . .
H10 H 0.138791 0.294999 0.782930 0.069 Uiso 1 1 calc R U . . .
C29 C 0.0206(9) 0.4236(5) 0.2532(5) 0.070(3) Uani 1 1 d . . . . .
H29 H -0.046706 0.453609 0.248563 0.083 Uiso 1 1 calc R U . . .
C23 C -0.0414(6) 0.3769(6) 0.6102(4) 0.053(2) Uani 1 1 d . . . . .
H23 H -0.083845 0.401412 0.651295 0.064 Uiso 1 1 calc R U . . .
C35 C -0.0456(6) 0.0770(5) 0.3266(4) 0.050(2) Uani 1 1 d . . . . .
H35 H -0.107679 0.073455 0.292668 0.060 Uiso 1 1 calc R U . . .
C30 C 0.1003(10) 0.4331(5) 0.1967(5) 0.072(3) Uani 1 1 d . . . . .
H30 H 0.086016 0.467618 0.151684 0.086 Uiso 1 1 calc R U . . .
C11 C 0.1841(7) 0.1753(7) 0.7502(5) 0.063(3) Uani 1 1 d . . . . .
H11 H 0.148652 0.146837 0.792568 0.075 Uiso 1 1 calc R U . . .
C37 C 0.0812(7) 0.0091(5) 0.4139(5) 0.058(2) Uani 1 1 d . . . . .
H37 H 0.106648 -0.040759 0.439825 0.070 Uiso 1 1 calc R U . . .
C17 C 0.7361(7) 0.1434(6) 0.4609(5) 0.058(2) Uani 1 1 d . . . . .
H17 H 0.810085 0.124667 0.462513 0.069 Uiso 1 1 calc R U . . .
C31 C 0.2007(9) 0.3935(5) 0.2041(5) 0.064(3) Uani 1 1 d . . . . .
H31 H 0.255747 0.401844 0.165187 0.077 Uiso 1 1 calc R U . . .
C18 C 0.6523(7) 0.0870(6) 0.4705(6) 0.066(3) Uani 1 1 d . . . . .
H18 H 0.668296 0.028778 0.479698 0.080 Uiso 1 1 calc R U . . .

loop_
_atom_site_aniso_label
_atom_site_aniso_U_11
_atom_site_aniso_U_22
_atom_site_aniso_U_33
_atom_site_aniso_U_23
_atom_site_aniso_U_13
_atom_site_aniso_U_12
Pt1 0.02348(16) 0.03261(18) 0.03371(17) -0.00175(11) -0.00119(11) -0.00021(11)
P1 0.0264(9) 0.0320(10) 0.0314(9) -0.0009(7) -0.0025(7) -0.0026(7)
Cl1 0.0346(10) 0.0528(11) 0.0436(10) -0.0134(8) -0.0021(8) 0.0035(8)
P2 0.0246(9) 0.0394(10) 0.0305(9) 0.0000(7) -0.0020(7) 0.0016(7)
O1 0.058(4) 0.032(3) 0.075(4) -0.005(3) -0.015(3) 0.002(3)
N1 0.030(3) 0.030(3) 0.041(3) 0.000(3) -0.005(3) 0.002(2)
C8 0.028(4) 0.041(4) 0.026(3) 0.002(3) -0.008(3) -0.008(3)
C27 0.044(5) 0.037(4) 0.039(4) -0.005(3) -0.011(3) 0.000(3)
C21 0.035(4) 0.043(4) 0.031(4) 0.004(3) -0.002(3) 0.011(3)
C3 0.027(4) 0.041(4) 0.032(4) 0.001(3) 0.001(3) -0.008(3)
C26 0.029(4) 0.044(4) 0.036(4) -0.001(3) -0.005(3) 0.008(3)
C14 0.030(4) 0.032(4) 0.036(4) -0.001(3) -0.005(3) 0.000(3)
C9 0.038(4) 0.041(4) 0.042(4) 0.001(3) 0.001(3) 0.006(3)
C25 0.027(4) 0.055(5) 0.045(4) -0.010(3) 0.005(3) -0.005(3)
C20 0.044(4) 0.032(4) 0.036(4) -0.003(3) -0.005(3) 0.007(3)
C4 0.036(4) 0.047(4) 0.026(3) -0.001(3) -0.006(3) -0.003(3)
C33 0.022(4) 0.040(4) 0.039(4) -0.002(3) 0.004(3) -0.004(3)
C6 0.038(4) 0.059(5) 0.041(4) -0.011(4) 0.002(4) -0.022(4)
C5 0.033(4) 0.059(5) 0.036(4) 0.000(3) -0.002(3) -0.003(4)
C13 0.046(5) 0.040(4) 0.050(4) 0.005(4) -0.002(4) -0.009(4)
C1 0.040(4) 0.036(4) 0.040(4) 0.002(3) 0.006(3) -0.002(3)
C15 0.038(4) 0.038(4) 0.035(4) 0.001(3) -0.007(3) -0.002(3)
C2 0.037(4) 0.038(4) 0.037(4) -0.002(3) 0.004(3) -0.009(3)
C34 0.030(4) 0.060(5) 0.034(4) 0.000(3) 0.000(3) -0.004(4)
C19 0.029(4) 0.046(5) 0.073(5) 0.009(4) -0.006(4) -0.003(3)
C22 0.051(5) 0.047(5) 0.044(4) -0.006(4) -0.006(4) 0.006(4)
C28 0.059(6) 0.048(5) 0.061(5) -0.004(4) -0.015(4) 0.014(4)
C16 0.029(4) 0.067(6) 0.045(4) 0.000(4) 0.000(3) -0.010(4)
C38 0.030(4) 0.047(5) 0.066(5) 0.000(4) -0.004(4) -0.004(3)
C24 0.032(4) 0.069(6) 0.041(4) -0.001(4) 0.010(3) -0.008(4)
C7 0.038(4) 0.046(5) 0.050(4) 0.000(4) -0.001(4) -0.008(4)
C36 0.048(5) 0.043(5) 0.067(5) -0.012(4) 0.011(4) -0.022(4)
C32 0.053(5) 0.045(5) 0.047(4) -0.007(4) 0.003(4) -0.007(4)
C12 0.055(6) 0.054(5) 0.057(5) 0.013(4) -0.008(4) -0.017(4)
C10 0.067(6) 0.075(7) 0.031(4) 0.007(4) 0.006(4) -0.001(5)
C29 0.095(8) 0.045(5) 0.068(6) -0.009(5) -0.038(6) 0.029(5)
C23 0.035(5) 0.081(6) 0.043(4) -0.019(4) 0.000(4) 0.005(4)
C35 0.034(4) 0.064(6) 0.052(5) -0.014(4) -0.006(4) -0.013(4)
C30 0.134(11) 0.037(5) 0.044(5) 0.004(4) -0.025(6) -0.007(6)
C11 0.058(6) 0.091(7) 0.039(5) 0.020(5) 0.003(4) -0.022(5)
C37 0.044(5) 0.048(5) 0.083(6) 0.005(4) 0.001(5) 0.001(4)
C17 0.030(4) 0.074(6) 0.069(6) 0.008(5) 0.000(4) 0.015(4)
C31 0.089(8) 0.051(6) 0.052(5) 0.004(4) -0.010(5) -0.019(5)
C18 0.044(5) 0.048(5) 0.108(8) 0.017(5) -0.001(5) 0.015(4)

loop_
_atom_type_symbol
_atom_type_description
_atom_type_scat_dispersion_real
_atom_type_scat_dispersion_imag
_atom_type_scat_source
C C 0.0033 0.0016 'International Tables Vol C Tables 4.2.6.8 and 6.1.1.4'
H H 0.0000 0.0000 'International Tables Vol C Tables 4.2.6.8 and 6.1.1.4'
Cl Cl 0.1484 0.1585 'International Tables Vol C Tables 4.2.6.8 and 6.1.1.4'
N N 0.0061 0.0033 'International Tables Vol C Tables 4.2.6.8 and 6.1.1.4'
O O 0.0106 0.0060 'International Tables Vol C Tables 4.2.6.8 and 6.1.1.4'
P P 0.1023 0.0942 'International Tables Vol C Tables 4.2.6.8 and 6.1.1.4'
Pt Pt -1.7033 8.3905 'International Tables Vol C Tables 4.2.6.8 and 6.1.1.4'

loop_
_geom_angle_atom_site_label_1
_geom_angle_atom_site_label_2
_geom_angle_atom_site_label_3
_geom_angle
_geom_angle_site_symmetry_1
_geom_angle_site_symmetry_3
_geom_angle_publ_flag
P1 Pt1 Cl1 176.52(6) . . ?
P1 Pt1 P2 95.05(6) . . ?
Cl1 Pt1 P2 88.37(6) . . ?
C14 Pt1 P1 90.97(18) . . ?
C14 Pt1 Cl1 85.66(18) . . ?
C14 Pt1 P2 172.68(19) . . ?
N1 P1 Pt1 114.79(19) . . ?
N1 P1 C8 107.3(3) . . ?
N1 P1 C3 91.1(3) . . ?
C8 P1 Pt1 112.8(2) . . ?
C8 P1 C3 102.6(3) . . ?
C3 P1 Pt1 125.3(2) . . ?
C27 P2 Pt1 115.0(3) . . ?
C27 P2 C26 103.6(3) . . ?
C26 P2 Pt1 117.5(2) . . ?
C33 P2 Pt1 111.2(2) . . ?
C33 P2 C27 105.6(3) . . ?
C33 P2 C26 102.6(3) . . ?
C20 N1 P1 125.0(4) . . ?
C1 N1 P1 114.8(4) . . ?
C1 N1 C20 119.9(5) . . ?
C9 C8 P1 122.8(5) . . ?
C13 C8 P1 118.2(6) . . ?
C13 C8 C9 119.1(7) . . ?
C28 C27 P2 120.9(6) . . ?
C32 C27 P2 120.0(6) . . ?
C32 C27 C28 119.1(7) . . ?
C26 C21 C20 121.1(6) . . ?
C22 C21 C26 118.9(7) . . ?
C22 C21 C20 119.9(6) . . ?
C4 C3 P1 129.3(5) . . ?
C4 C3 C2 121.1(6) . . ?
C2 C3 P1 109.5(5) . . ?
C21 C26 P2 120.0(5) . . ?
C25 C26 P2 121.7(5) . . ?
C25 C26 C21 118.2(6) . . ?
C15 C14 Pt1 122.7(5) . . ?
C19 C14 Pt1 119.7(5) . . ?
C19 C14 C15 117.4(7) . . ?
C8 C9 H9 119.1 . . ?
C10 C9 C8 121.8(7) . . ?
C10 C9 H9 119.1 . . ?
C26 C25 H25 119.5 . . ?
C26 C25 C24 121.0(7) . . ?
C24 C25 H25 119.5 . . ?
N1 C20 C21 111.3(5) . . ?
N1 C20 H20A 109.4 . . ?
N1 C20 H20B 109.4 . . ?
C21 C20 H20A 109.4 . . ?
C21 C20 H20B 109.4 . . ?
H20A C20 H20B 108.0 . . ?
C3 C4 H4 120.8 . . ?
C3 C4 C5 118.3(7) . . ?
C5 C4 H4 120.8 . . ?
C34 C33 P2 122.7(5) . . ?
C38 C33 P2 118.5(5) . . ?
C38 C33 C34 118.8(7) . . ?
C5 C6 H6 119.5 . . ?
C7 C6 H6 119.5 . . ?
C7 C6 C5 121.1(7) . . ?
C4 C5 C6 120.4(7) . . ?
C4 C5 H5 119.8 . . ?
C6 C5 H5 119.8 . . ?
C8 C13 H13 120.2 . . ?
C8 C13 C12 119.7(8) . . ?
C12 C13 H13 120.2 . . ?
O1 C1 N1 123.4(7) . . ?
O1 C1 C2 126.4(7) . . ?
N1 C1 C2 110.2(6) . . ?
C14 C15 H15 119.1 . . ?
C16 C15 C14 121.8(7) . . ?
C16 C15 H15 119.1 . . ?
C3 C2 C1 114.2(6) . . ?
C3 C2 C7 121.0(7) . . ?
C7 C2 C1 124.7(7) . . ?
C33 C34 H34 120.4 . . ?
C35 C34 C33 119.2(7) . . ?
C35 C34 H34 120.4 . . ?
C14 C19 H19 119.8 . . ?
C14 C19 C18 120.4(7) . . ?
C18 C19 H19 119.8 . . ?
C21 C22 H22 118.8 . . ?
C23 C22 C21 122.5(7) . . ?
C23 C22 H22 118.8 . . ?
C27 C28 H28 120.2 . . ?
C29 C28 C27 119.6(9) . . ?
C29 C28 H28 120.2 . . ?
C15 C16 H16 119.7 . . ?
C15 C16 C17 120.6(7) . . ?
C17 C16 H16 119.7 . . ?
C33 C38 H38 119.4 . . ?
C37 C38 C33 121.2(7) . . ?
C37 C38 H38 119.4 . . ?
C25 C24 H24 119.7 . . ?
C23 C24 C25 120.6(7) . . ?
C23 C24 H24 119.7 . . ?
C6 C7 C2 118.0(7) . . ?
C6 C7 H7 121.0 . . ?
C2 C7 H7 121.0 . . ?
C35 C36 H36 119.6 . . ?
C37 C36 H36 119.6 . . ?
C37 C36 C35 120.8(7) . . ?
C27 C32 H32 119.6 . . ?
C31 C32 C27 120.9(8) . . ?
C31 C32 H32 119.6 . . ?
C13 C12 H12 120.0 . . ?
C11 C12 C13 120.0(8) . . ?
C11 C12 H12 120.0 . . ?
C9 C10 H10 120.5 . . ?
C9 C10 C11 119.0(8) . . ?
C11 C10 H10 120.5 . . ?
C28 C29 H29 120.2 . . ?
C30 C29 C28 119.7(9) . . ?
C30 C29 H29 120.2 . . ?
C22 C23 H23 120.6 . . ?
C24 C23 C22 118.7(7) . . ?
C24 C23 H23 120.6 . . ?
C34 C35 H35 119.8 . . ?
C36 C35 C34 120.3(7) . . ?
C36 C35 H35 119.8 . . ?
C29 C30 H30 119.4 . . ?
C29 C30 C31 121.2(8) . . ?
C31 C30 H30 119.4 . . ?
C12 C11 C10 120.4(8) . . ?
C12 C11 H11 119.8 . . ?
C10 C11 H11 119.8 . . ?
C38 C37 H37 120.2 . . ?
C36 C37 C38 119.6(8) . . ?
C36 C37 H37 120.2 . . ?
C16 C17 H17 120.5 . . ?
C18 C17 C16 119.1(7) . . ?
C18 C17 H17 120.5 . . ?
C32 C31 H31 120.3 . . ?
C30 C31 C32 119.4(9) . . ?
C30 C31 H31 120.3 . . ?
C19 C18 H18 119.6 . . ?
C17 C18 C19 120.8(8) . . ?
C17 C18 H18 119.6 . . ?

loop_
_geom_bond_atom_site_label_1
_geom_bond_atom_site_label_2
_geom_bond_distance
_geom_bond_site_symmetry_2
_geom_bond_publ_flag
Pt1 P1 2.1963(16) . ?
Pt1 Cl1 2.3578(16) . ?
Pt1 P2 2.3581(18) . ?
Pt1 C14 2.064(7) . ?
P1 N1 1.724(5) . ?
P1 C8 1.822(7) . ?
P1 C3 1.826(6) . ?
P2 C27 1.832(7) . ?
P2 C26 1.836(7) . ?
P2 C33 1.823(7) . ?
O1 C1 1.217(8) . ?
N1 C20 1.467(8) . ?
N1 C1 1.396(8) . ?
C8 C9 1.384(10) . ?
C8 C13 1.377(9) . ?
C27 C28 1.413(10) . ?
C27 C32 1.380(10) . ?
C21 C26 1.414(10) . ?
C21 C20 1.508(9) . ?
C21 C22 1.386(10) . ?
C3 C4 1.386(9) . ?
C3 C2 1.391(9) . ?
C26 C25 1.391(10) . ?
C14 C15 1.394(10) . ?
C14 C19 1.384(10) . ?
C9 H9 0.9500 . ?
C9 C10 1.367(10) . ?
C25 H25 0.9500 . ?
C25 C24 1.401(10) . ?
C20 H20A 0.9900 . ?
C20 H20B 0.9900 . ?
C4 H4 0.9500 . ?
C4 C5 1.395(9) . ?
C33 C34 1.403(9) . ?
C33 C38 1.390(10) . ?
C6 H6 0.9500 . ?
C6 C5 1.403(10) . ?
C6 C7 1.388(10) . ?
C5 H5 0.9500 . ?
C13 H13 0.9500 . ?
C13 C12 1.397(10) . ?
C1 C2 1.482(9) . ?
C15 H15 0.9500 . ?
C15 C16 1.373(11) . ?
C2 C7 1.396(9) . ?
C34 H34 0.9500 . ?
C34 C35 1.394(10) . ?
C19 H19 0.9500 . ?
C19 C18 1.410(10) . ?
C22 H22 0.9500 . ?
C22 C23 1.381(11) . ?
C28 H28 0.9500 . ?
C28 C29 1.388(11) . ?
C16 H16 0.9500 . ?
C16 C17 1.379(10) . ?
C38 H38 0.9500 . ?
C38 C37 1.380(11) . ?
C24 H24 0.9500 . ?
C24 C23 1.366(11) . ?
C7 H7 0.9500 . ?
C36 H36 0.9500 . ?
C36 C35 1.377(11) . ?
C36 C37 1.368(10) . ?
C32 H32 0.9500 . ?
C32 C31 1.380(11) . ?
C12 H12 0.9500 . ?
C12 C11 1.372(12) . ?
C10 H10 0.9500 . ?
C10 C11 1.385(12) . ?
C29 H29 0.9500 . ?
C29 C30 1.373(13) . ?
C23 H23 0.9500 . ?
C35 H35 0.9500 . ?
C30 H30 0.9500 . ?
C30 C31 1.380(13) . ?
C11 H11 0.9500 . ?
C37 H37 0.9500 . ?
C17 H17 0.9500 . ?
C17 C18 1.363(11) . ?
C31 H31 0.9500 . ?
C18 H18 0.9500 . ?

loop_
_geom_torsion_atom_site_label_1
_geom_torsion_atom_site_label_2
_geom_torsion_atom_site_label_3
_geom_torsion_atom_site_label_4
_geom_torsion
_geom_torsion_site_symmetry_1
_geom_torsion_site_symmetry_2
_geom_torsion_site_symmetry_3
_geom_torsion_site_symmetry_4
_geom_torsion_publ_flag
Pt1 P1 N1 C20 40.3(6) . . . . ?
Pt1 P1 N1 C1 -133.2(4) . . . . ?
Pt1 P1 C8 C9 -146.4(5) . . . . ?
Pt1 P1 C8 C13 34.5(6) . . . . ?
Pt1 P1 C3 C4 -60.2(7) . . . . ?
Pt1 P1 C3 C2 123.4(4) . . . . ?
Pt1 P2 C27 C28 -159.2(5) . . . . ?
Pt1 P2 C27 C32 19.2(6) . . . . ?
Pt1 P2 C26 C21 62.5(6) . . . . ?
Pt1 P2 C26 C25 -116.4(6) . . . . ?
Pt1 P2 C33 C34 -149.4(5) . . . . ?
Pt1 P2 C33 C38 31.8(6) . . . . ?
Pt1 C14 C15 C16 -173.8(5) . . . . ?
Pt1 C14 C19 C18 173.4(6) . . . . ?
P1 N1 C20 C21 58.3(7) . . . . ?
P1 N1 C1 O1 -176.5(6) . . . . ?
P1 N1 C1 C2 3.5(7) . . . . ?
P1 C8 C9 C10 -178.3(6) . . . . ?
P1 C8 C13 C12 176.0(6) . . . . ?
P1 C3 C4 C5 -176.0(5) . . . . ?
P1 C3 C2 C1 0.1(7) . . . . ?
P1 C3 C2 C7 178.4(5) . . . . ?
P2 C27 C28 C29 178.7(6) . . . . ?
P2 C27 C32 C31 179.8(6) . . . . ?
P2 C26 C25 C24 -178.7(6) . . . . ?
P2 C33 C34 C35 -177.4(5) . . . . ?
P2 C33 C38 C37 177.7(6) . . . . ?
O1 C1 C2 C3 177.8(7) . . . . ?
O1 C1 C2 C7 -0.4(12) . . . . ?
N1 P1 C8 C9 -19.0(6) . . . . ?
N1 P1 C8 C13 161.8(5) . . . . ?
N1 P1 C3 C4 178.0(6) . . . . ?
N1 P1 C3 C2 1.6(5) . . . . ?
N1 C1 C2 C3 -2.3(8) . . . . ?
N1 C1 C2 C7 179.5(6) . . . . ?
C8 P1 N1 C20 -85.9(6) . . . . ?
C8 P1 N1 C1 100.6(5) . . . . ?
C8 P1 C3 C4 70.0(7) . . . . ?
C8 P1 C3 C2 -106.4(5) . . . . ?
C8 C9 C10 C11 0.9(12) . . . . ?
C8 C13 C12 C11 3.8(11) . . . . ?
C27 P2 C26 C21 -65.5(6) . . . . ?
C27 P2 C26 C25 115.6(6) . . . . ?
C27 P2 C33 C34 -24.0(7) . . . . ?
C27 P2 C33 C38 157.2(6) . . . . ?
C27 C28 C29 C30 2.2(12) . . . . ?
C27 C32 C31 C30 0.9(12) . . . . ?
C21 C26 C25 C24 2.4(11) . . . . ?
C21 C22 C23 C24 -1.7(12) . . . . ?
C3 P1 N1 C20 170.5(5) . . . . ?
C3 P1 N1 C1 -3.0(5) . . . . ?
C3 P1 C8 C9 76.2(6) . . . . ?
C3 P1 C8 C13 -103.0(6) . . . . ?
C3 C4 C5 C6 -1.3(10) . . . . ?
C3 C2 C7 C6 -2.0(11) . . . . ?
C26 P2 C27 C28 -29.7(7) . . . . ?
C26 P2 C27 C32 148.7(6) . . . . ?
C26 P2 C33 C34 84.2(6) . . . . ?
C26 P2 C33 C38 -94.6(6) . . . . ?
C26 C21 C20 N1 -85.6(7) . . . . ?
C26 C21 C22 C23 2.6(11) . . . . ?
C26 C25 C24 C23 -1.5(12) . . . . ?
C14 C15 C16 C17 0.5(12) . . . . ?
C14 C19 C18 C17 0.5(14) . . . . ?
C9 C8 C13 C12 -3.2(10) . . . . ?
C9 C10 C11 C12 -0.2(12) . . . . ?
C25 C24 C23 C22 1.1(12) . . . . ?
C20 N1 C1 O1 9.6(10) . . . . ?
C20 N1 C1 C2 -170.4(6) . . . . ?
C20 C21 C26 P2 -5.6(8) . . . . ?
C20 C21 C26 C25 173.3(6) . . . . ?
C20 C21 C22 C23 -173.6(6) . . . . ?
C4 C3 C2 C1 -176.6(6) . . . . ?
C4 C3 C2 C7 1.7(10) . . . . ?
C33 P2 C27 C28 77.8(6) . . . . ?
C33 P2 C27 C32 -103.8(6) . . . . ?
C33 P2 C26 C21 -175.3(5) . . . . ?
C33 P2 C26 C25 5.8(7) . . . . ?
C33 C34 C35 C36 -0.8(11) . . . . ?
C33 C38 C37 C36 0.2(13) . . . . ?
C5 C6 C7 C2 0.7(11) . . . . ?
C13 C8 C9 C10 0.8(11) . . . . ?
C13 C12 C11 C10 -2.1(12) . . . . ?
C1 N1 C20 C21 -128.5(6) . . . . ?
C1 C2 C7 C6 176.1(7) . . . . ?
C15 C14 C19 C18 -1.5(11) . . . . ?
C15 C16 C17 C18 -1.5(13) . . . . ?
C2 C3 C4 C5 0.0(10) . . . . ?
C34 C33 C38 C37 -1.2(11) . . . . ?
C19 C14 C15 C16 1.0(11) . . . . ?
C22 C21 C26 P2 178.2(5) . . . . ?
C22 C21 C26 C25 -2.9(10) . . . . ?
C22 C21 C20 N1 90.5(7) . . . . ?
C28 C27 C32 C31 -1.8(11) . . . . ?
C28 C29 C30 C31 -3.2(13) . . . . ?
C16 C17 C18 C19 1.0(14) . . . . ?
C38 C33 C34 C35 1.4(10) . . . . ?
C7 C6 C5 C4 1.0(11) . . . . ?
C32 C27 C28 C29 0.3(11) . . . . ?
C29 C30 C31 C32 1.6(13) . . . . ?
C35 C36 C37 C38 0.4(13) . . . . ?
C37 C36 C35 C34 -0.1(12) . . . . ?
